data_2212379
loop_
_publ_author_name
'Moskalev, Nikolai V.'
'Gribble, Gordon W.'
'Jasinski, Jerry P.'

_publ_section_title
4-Ethyl-8-methyl-6-phenyl-1-(phenylsulfonyl)-1<i>H</i>,6<i>H</i>-pyrrolo[3,4-<i>f</i>]indole-5,7(1<i>H</i>,6<i>H</i>)-dione
_journal_coeditor_code TK2113
_journal_issue 2
_journal_name_full 'Acta Crystallographica Section E'
_journal_page_first o673
_journal_page_last o674
_journal_paper_doi 10.1107/S1600536806053670
_journal_volume 63
_journal_year 2007
_chemical_formula_iupac 'C25 H20 N2 O4 S'
_chemical_formula_moiety 'C25 H20 N2 O4 S'
_chemical_formula_sum 'C25 H20 N2 O4 S'
_chemical_formula_weight 444.49
_chemical_name_systematic
;
4-Ethyl-8-methyl-6-phenyl-1-(phenylsulfonyl)-
1H,6H-pyrrolo[3,4-f]indole-5,7(1H,6H)-dione
;
_space_group_IT_number 15
_symmetry_cell_setting monoclinic
_symmetry_space_group_name_Hall '-C 2yc'
_symmetry_space_group_name_H-M 'C 1 2/c 1'
_atom_sites_solution_hydrogens geom
_atom_sites_solution_primary direct
_atom_sites_solution_secondary difmap
_cell_angle_alpha 90
_cell_angle_beta 105.820(17)
_cell_angle_gamma 90
_cell_formula_units_Z 8
_cell_length_a 19.751(4)
_cell_length_b 12.534(5)
_cell_length_c 17.747(4)
_cell_measurement_reflns_used 20
_cell_measurement_temperature 296(2)
_cell_measurement_theta_max 7.6
_cell_measurement_theta_min 6.2
_cell_volume 4227(2)
_computing_cell_refinement 'MSC/AFC Diffractometer Control Software'
_computing_data_collection
;
MSC/AFC Diffractometer Control Software
(Molecular Structure Corporation, 1994)
;
_computing_data_reduction 'CrystalStructure (Rigaku/MSC, 2005)'
_computing_molecular_graphics 'ORTEP-3 (Farrugia, 1997)'
_computing_publication_material CrystalStructure
_computing_structure_refinement 'SHELXL97 (Sheldrick, 1997)'
_computing_structure_solution 'SIR92 (Altomare <i>et al.</i>,  1994)'
_diffrn_ambient_temperature 296
_diffrn_measured_fraction_theta_full 0.789
_diffrn_measured_fraction_theta_max 0.741
_diffrn_measurement_device_type 'Rigaku AFC-6S'
_diffrn_measurement_method \w/2\q
_diffrn_radiation_monochromator graphite
_diffrn_radiation_source 'normal-focus sealed tube'
_diffrn_radiation_type 'Mo K\a'
_diffrn_radiation_wavelength 0.71069
_diffrn_reflns_av_R_equivalents 0.000
_diffrn_reflns_av_sigmaI/netI 0.218
_diffrn_reflns_limit_h_max 21
_diffrn_reflns_limit_h_min 0
_diffrn_reflns_limit_k_max 16
_diffrn_reflns_limit_k_min 0
_diffrn_reflns_limit_l_max 22
_diffrn_reflns_limit_l_min -23
_diffrn_reflns_number 3606
_diffrn_reflns_theta_full 26.3
_diffrn_reflns_theta_max 27.5
_diffrn_reflns_theta_min 2.0
_diffrn_standards_decay_% 0.41
_diffrn_standards_interval_count 150
_diffrn_standards_number 3
_exptl_absorpt_coefficient_mu 0.189
_exptl_absorpt_correction_T_max 0.963
_exptl_absorpt_correction_T_min 0.911
_exptl_absorpt_correction_type psi-scan
_exptl_absorpt_process_details '(North <i>et al.</i>,  1968)'
_exptl_crystal_colour colorless
_exptl_crystal_density_diffrn 1.397
_exptl_crystal_density_method 'not measured'
_exptl_crystal_description prism
_exptl_crystal_F_000 1856
_exptl_crystal_size_max 0.50
_exptl_crystal_size_mid 0.30
_exptl_crystal_size_min 0.20
_refine_diff_density_max 0.30
_refine_diff_density_min -0.36
_refine_ls_extinction_coef 0.00068(18)
_refine_ls_extinction_expression Fc^*^=kFc[1+0.001xFc^2^\l^3^/sin(2\q)]^-1/4^
_refine_ls_extinction_method SHELXL97
_refine_ls_goodness_of_fit_ref 1.0
_refine_ls_hydrogen_treatment constr
_refine_ls_matrix_type full
_refine_ls_number_parameters 291
_refine_ls_number_reflns 3606
_refine_ls_number_restraints 0
_refine_ls_restrained_S_all 1.0
_refine_ls_R_factor_all 0.266
_refine_ls_R_factor_gt 0.055
_refine_ls_shift/su_max 0.00o
_refine_ls_shift/su_mean 0.000
_refine_ls_structure_factor_coef Fsqd
_refine_ls_weighting_details 'calc w=1/[\s^2^(Fo^2^)+(0.0594P)^2^+10.5049P] where P=(Fo^2^+2Fc^2^)/3'
_refine_ls_weighting_scheme calc
_refine_ls_wR_factor_gt 0.134
_refine_ls_wR_factor_ref 0.204
_reflns_number_gt 1135
_reflns_number_total 3606
_reflns_threshold_expression I>2\s(I)
_cod_data_source_file tk2113.cif
_cod_data_source_block I
_cod_original_sg_symbol_H-M 'C 2/c'
_cod_database_code 2212379
_cod_database_fobs_code 2212379

loop_
_symmetry_equiv_pos_as_xyz
'x, y, z'
'-x, y, -z+1/2'
'x+1/2, y+1/2, z'
'-x+1/2, y+1/2, -z+1/2'
'-x, -y, -z'
'x, -y, z-1/2'
'-x+1/2, -y+1/2, -z'
'x+1/2, -y+1/2, z-1/2'

loop_
_atom_site_type_symbol
_atom_site_label
_atom_site_fract_x
_atom_site_fract_y
_atom_site_fract_z
_atom_site_U_iso_or_equiv
_atom_site_adp_type
_atom_site_calc_flag
_atom_site_refinement_flags
_atom_site_occupancy
S S1 0.31394(10) 0.30743(16) -0.19920(10) 0.0481(6) Uani d . 1
O O1 0.2797(3) 0.3966(4) -0.1750(3) 0.0665(15) Uani d . 1
O O2 0.2911(2) 0.2736(4) -0.2791(3) 0.0622(15) Uani d . 1
O O3 0.3697(3) -0.0264(4) 0.1946(3) 0.0598(14) Uani d . 1
O O4 0.3982(3) 0.3335(4) 0.1716(3) 0.0605(15) Uani d . 1
N N1 0.3035(3) 0.2006(4) -0.1475(3) 0.0437(14) Uani d . 1
N N2 0.3872(3) 0.1559(4) 0.2043(3) 0.0434(15) Uani d . 1
C C2 0.2839(4) 0.1020(6) -0.1855(4) 0.051(2) Uani d . 1
H H1 0.2712 0.0923 -0.2395 0.061 Uiso calc R 1
C C3 0.2863(3) 0.0249(6) -0.1334(4) 0.0511(19) Uani d . 1
H H2 0.2751 -0.0465 -0.1446 0.061 Uiso calc R 1
C C4 0.3092(3) 0.0711(5) -0.0574(4) 0.0395(17) Uani d . 1
C C5 0.3211(3) 0.0203(5) 0.0162(4) 0.0398(17) Uani d . 1
C C6 0.3450(3) 0.0875(5) 0.0796(4) 0.0377(17) Uani d . 1
C C7 0.3671(3) 0.0601(6) 0.1633(4) 0.0466(18) Uani d . 1
C C8 0.3825(3) 0.2421(6) 0.1512(4) 0.0440(18) Uani d . 1
C C9 0.3554(3) 0.1969(5) 0.0708(4) 0.0354(15) Uani d . 1
C C10 0.3446(3) 0.2486(5) -0.0002(4) 0.0365(16) Uani d . 1
C C11 0.3207(3) 0.1812(5) -0.0648(3) 0.0343(16) Uani d . 1
C C12 0.3083(4) -0.0973(5) 0.0252(4) 0.053(2) Uani d . 1
H H13 0.3105 -0.1343 -0.0221 0.063 Uiso calc R 1
H H14 0.3453 -0.1255 0.0683 0.063 Uiso calc R 1
C C13 0.2379(4) -0.1184(6) 0.0401(5) 0.074(2) Uani d . 1
H H15 0.2432 -0.1183 0.0955 0.088 Uiso calc R 1
H H16 0.2206 -0.1867 0.0188 0.088 Uiso calc R 1
H H17 0.2053 -0.0638 0.0157 0.088 Uiso calc R 1
C C14 0.3598(4) 0.3657(5) -0.0030(4) 0.057(2) Uani d . 1
H H18 0.3185 0.4059 -0.0027 0.069 Uiso calc R 1
H H19 0.3732 0.3814 -0.0499 0.069 Uiso calc R 1
H H20 0.3975 0.3848 0.0419 0.069 Uiso calc R 1
C C15 0.4045(4) 0.3278(6) -0.1739(3) 0.0460(19) Uani d . 1
C C16 0.4296(5) 0.4302(8) -0.1660(5) 0.089(3) Uani d . 1
H H3 0.3989 0.4877 -0.1710 0.107 Uiso calc R 1
C C17 0.5021(9) 0.4470(14) -0.1503(8) 0.154(8) Uani d . 1
H H4 0.5205 0.5157 -0.1433 0.185 Uiso calc R 1
C C18 0.5447(8) 0.362(2) -0.1455(8) 0.171(11) Uani d . 1
H H5 0.5930 0.3729 -0.1355 0.206 Uiso calc R 1
C C19 0.5192(6) 0.2623(15) -0.1549(7) 0.133(6) Uani d . 1
H H6 0.5501 0.2054 -0.1514 0.160 Uiso calc R 1
C C20 0.4483(4) 0.2425(8) -0.1695(4) 0.070(2) Uani d . 1
H H7 0.4308 0.1732 -0.1761 0.083 Uiso calc R 1
C C21 0.4122(3) 0.1657(6) 0.2869(4) 0.0461(19) Uani d . 1
C C22 0.3935(4) 0.2515(7) 0.3258(5) 0.064(2) Uani d . 1
H H8 0.3634 0.3037 0.2980 0.076 Uiso calc R 1
C C23 0.4194(5) 0.2595(9) 0.4057(6) 0.092(3) Uani d . 1
H H9 0.4071 0.3179 0.4314 0.111 Uiso calc R 1
C C24 0.4628(5) 0.1836(11) 0.4479(5) 0.091(3) Uani d . 1
H H10 0.4805 0.1910 0.5019 0.110 Uiso calc R 1
C C25 0.4805(4) 0.0960(9) 0.4108(5) 0.077(3) Uani d . 1
H H11 0.5086 0.0426 0.4399 0.093 Uiso calc R 1
C C26 0.4567(4) 0.0870(7) 0.3302(4) 0.060(2) Uani d . 1
H H12 0.4701 0.0291 0.3048 0.072 Uiso calc R 1

loop_
_atom_site_aniso_label
_atom_site_aniso_U_11
_atom_site_aniso_U_22
_atom_site_aniso_U_33
_atom_site_aniso_U_12
_atom_site_aniso_U_13
_atom_site_aniso_U_23
S1 0.0477(13) 0.0509(12) 0.0464(12) 0.0075(10) 0.0141(9) 0.0048(10)
O1 0.071(4) 0.061(4) 0.073(4) 0.026(3) 0.028(3) 0.009(3)
O2 0.065(4) 0.080(4) 0.035(3) -0.001(3) 0.003(2) -0.001(3)
O3 0.077(4) 0.042(3) 0.061(3) -0.001(3) 0.019(3) 0.014(3)
O4 0.088(4) 0.047(3) 0.041(3) -0.015(3) 0.009(3) -0.009(2)
N1 0.056(4) 0.041(4) 0.034(3) -0.010(3) 0.011(3) -0.006(3)
N2 0.047(4) 0.047(4) 0.037(3) -0.002(3) 0.013(3) 0.004(3)
C2 0.056(5) 0.058(5) 0.037(4) -0.010(4) 0.010(4) -0.009(4)
C3 0.057(5) 0.038(4) 0.063(5) -0.010(4) 0.026(4) -0.019(4)
C4 0.044(4) 0.035(4) 0.043(4) -0.008(3) 0.018(3) -0.010(4)
C5 0.037(4) 0.031(4) 0.052(5) -0.007(3) 0.014(3) -0.007(4)
C6 0.029(4) 0.038(5) 0.046(4) -0.004(3) 0.010(3) 0.002(3)
C7 0.040(5) 0.049(5) 0.051(5) -0.009(4) 0.014(4) -0.001(4)
C8 0.046(5) 0.047(5) 0.042(4) 0.000(4) 0.016(4) -0.004(4)
C9 0.032(4) 0.031(4) 0.043(4) -0.006(3) 0.011(3) -0.009(4)
C10 0.034(4) 0.028(4) 0.051(5) 0.004(3) 0.018(3) 0.000(4)
C11 0.028(4) 0.036(4) 0.038(4) 0.002(3) 0.008(3) -0.002(3)
C12 0.071(5) 0.020(4) 0.072(5) -0.001(4) 0.026(4) 0.001(4)
C13 0.087(7) 0.044(5) 0.098(6) -0.016(5) 0.039(5) -0.008(5)
C14 0.074(6) 0.043(5) 0.052(5) -0.007(4) 0.014(4) -0.003(4)
C15 0.051(5) 0.062(5) 0.029(4) -0.007(4) 0.018(3) -0.004(4)
C16 0.106(8) 0.084(7) 0.096(7) -0.044(6) 0.059(6) -0.023(6)
C17 0.164(15) 0.203(17) 0.126(11) -0.145(13) 0.092(12) -0.085(11)
C18 0.079(11) 0.39(4) 0.047(6) -0.076(15) 0.027(7) -0.041(13)
C19 0.055(9) 0.27(2) 0.071(8) 0.047(10) 0.013(6) 0.054(10)
C20 0.049(6) 0.103(7) 0.060(5) 0.016(5) 0.020(4) 0.021(5)
C21 0.043(5) 0.072(6) 0.024(4) -0.010(4) 0.011(3) -0.001(4)
C22 0.051(5) 0.085(6) 0.054(5) -0.016(5) 0.014(4) -0.010(5)
C23 0.076(7) 0.133(10) 0.069(7) -0.018(7) 0.021(6) -0.032(6)
C24 0.055(6) 0.167(12) 0.053(6) -0.021(7) 0.016(5) -0.005(8)
C25 0.055(6) 0.126(9) 0.051(6) 0.002(6) 0.016(5) 0.032(6)
C26 0.045(5) 0.087(6) 0.051(5) -0.004(5) 0.019(4) 0.023(5)

loop_
_atom_type_symbol
_atom_type_description
_atom_type_scat_dispersion_real
_atom_type_scat_dispersion_imag
_atom_type_scat_source
C C 0.0033 0.0016 'International Tables Vol C Tables 4.2.6.8 and 6.1.1.4'
H H 0.0000 0.0000 'International Tables Vol C Tables 4.2.6.8 and 6.1.1.4'
O O 0.0106 0.0060 'International Tables Vol C Tables 4.2.6.8 and 6.1.1.4'
N N 0.0061 0.0033 'International Tables Vol C Tables 4.2.6.8 and 6.1.1.4'
S S 0.1246 0.1234 'International Tables Vol C Tables 4.2.6.8 and 6.1.1.4'

loop_
_geom_angle_atom_site_label_1
_geom_angle_atom_site_label_2
_geom_angle_atom_site_label_3
_geom_angle
O2 S1 O1 118.8(3)
O2 S1 N1 104.8(3)
O1 S1 N1 108.8(3)
O2 S1 C15 108.9(3)
O1 S1 C15 110.1(3)
N1 S1 C15 104.4(3)
C2 N1 C11 107.4(5)
C2 N1 S1 119.9(4)
C11 N1 S1 132.0(4)
C7 N2 C21 125.4(6)
C7 N2 C8 110.4(5)
C21 N2 C8 124.2(6)
C3 C2 N1 110.6(6)
C3 C2 H1 124.7
N1 C2 H1 124.7
C2 C3 C4 107.7(6)
C2 C3 H2 126.1
C4 C3 H2 126.1
C11 C4 C5 122.4(6)
C11 C4 C3 109.2(6)
C5 C4 C3 128.5(6)
C6 C5 C4 114.3(6)
C6 C5 C12 122.6(6)
C4 C5 C12 123.1(6)
C5 C6 C9 122.3(6)
C5 C6 C7 128.4(6)
C9 C6 C7 109.2(6)
O3 C7 N2 123.9(6)
O3 C7 C6 129.4(7)
N2 C7 C6 106.7(6)
O4 C8 N2 123.6(6)
O4 C8 C9 129.6(7)
N2 C8 C9 106.7(6)
C10 C9 C6 124.7(6)
C10 C9 C8 128.4(6)
C6 C9 C8 106.9(6)
C9 C10 C11 113.5(6)
C9 C10 C14 120.3(6)
C11 C10 C14 126.1(6)
C10 C11 C4 122.8(6)
C10 C11 N1 132.0(6)
C4 C11 N1 105.1(5)
C13 C12 C5 112.2(6)
C13 C12 H13 109.2
C5 C12 H13 109.2
C13 C12 H14 109.2
C5 C12 H14 109.2
H13 C12 H14 107.9
C12 C13 H15 109.5
C12 C13 H16 109.5
H15 C13 H16 109.5
C12 C13 H17 109.5
H15 C13 H17 109.5
H16 C13 H17 109.5
C10 C14 H18 109.5
C10 C14 H19 109.5
H18 C14 H19 109.5
C10 C14 H20 109.5
H18 C14 H20 109.5
H19 C14 H20 109.5
C20 C15 C16 121.6(8)
C20 C15 S1 119.4(6)
C16 C15 S1 118.8(7)
C15 C16 C17 118.9(11)
C15 C16 H3 120.5
C17 C16 H3 120.5
C18 C17 C16 118.9(15)
C18 C17 H4 120.6
C16 C17 H4 120.6
C19 C18 C17 121.5(16)
C19 C18 H5 119.3
C17 C18 H5 119.3
C18 C19 C20 121.3(15)
C18 C19 H6 119.3
C20 C19 H6 119.3
C15 C20 C19 117.8(10)
C15 C20 H7 121.1
C19 C20 H7 121.1
C22 C21 C26 119.2(7)
C22 C21 N2 121.2(7)
C26 C21 N2 119.6(7)
C23 C22 C21 119.7(9)
C23 C22 H8 120.1
C21 C22 H8 120.1
C24 C23 C22 121.3(10)
C24 C23 H9 119.3
C22 C23 H9 119.3
C23 C24 C25 119.9(9)
C23 C24 H10 120.0
C25 C24 H10 120.0
C24 C25 C26 120.1(9)
C24 C25 H11 119.9
C26 C25 H11 119.9
C25 C26 C21 119.6(8)
C25 C26 H12 120.2
C21 C26 H12 120.2

loop_
_geom_bond_atom_site_label_1
_geom_bond_atom_site_label_2
_geom_bond_distance
S1 O2 1.430(5)
S1 O1 1.431(5)
S1 N1 1.668(5)
S1 C15 1.741(7)
O3 C7 1.212(8)
O4 C8 1.216(7)
N1 C2 1.411(8)
N1 C11 1.434(7)
N2 C7 1.404(8)
N2 C21 1.419(8)
N2 C8 1.420(8)
C2 C3 1.329(9)
C2 H1 0.9300
C3 C4 1.423(9)
C3 H2 0.9300
C4 C11 1.411(8)
C4 C5 1.414(8)
C5 C6 1.382(8)
C5 C12 1.510(8)
C6 C9 1.401(8)
C6 C7 1.470(9)
C8 C9 1.491(9)
C9 C10 1.381(9)
C10 C11 1.397(9)
C10 C14 1.503(8)
C12 C13 1.509(9)
C12 H13 0.9700
C12 H14 0.9700
C13 H15 0.9600
C13 H16 0.9600
C13 H17 0.9600
C14 H18 0.9600
C14 H19 0.9600
C14 H20 0.9600
C15 C20 1.364(10)
C15 C16 1.369(10)
C16 C17 1.397(16)
C16 H3 0.9300
C17 C18 1.35(2)
C17 H4 0.9300
C18 C19 1.34(2)
C18 H5 0.9300
C19 C20 1.376(13)
C19 H6 0.9300
C20 H7 0.9300
C21 C22 1.382(10)
C21 C26 1.403(9)
C22 C23 1.373(11)
C22 H8 0.9300
C23 C24 1.361(13)
C23 H9 0.9300
C24 C25 1.374(12)
C24 H10 0.9300
C25 C26 1.383(10)
C25 H11 0.9300
C26 H12 0.9300

loop_
_cod_related_entry_id
_cod_related_entry_database
_cod_related_entry_code
1 ChemSpider 21125319
